data_4119383
loop_
_publ_author_name
'Grace E. Ferris'
'Kai Hong'
'Ian A. Roundtree'
'James P. Morken'

_publ_section_title
;
 A Catalytic Enantioselective Tandem Allylation Strategy for Rapid Terpene
 Construction: Application to the Synthesis of Pumilaside Aglycon
;
_journal_name_full 'Journal of the American Chemical Society'
_journal_page_first 2501
_journal_page_last 2504
_journal_paper_doi 10.1021/ja400506j
_journal_volume 135
_journal_year 2013
_chemical_absolute_configuration unk
_chemical_formula_moiety 'C19 H26 O2'
_chemical_formula_sum 'C19 H26 O2'
_chemical_formula_weight 286.40
_chemical_name_systematic
; 
 ? 
;
_space_group_IT_number 4
_symmetry_cell_setting monoclinic
_symmetry_space_group_name_Hall 'P 2yb'
_symmetry_space_group_name_H-M 'P 1 21 1'
_atom_sites_solution_hydrogens geom
_atom_sites_solution_primary direct
_atom_sites_solution_secondary difmap
_audit_creation_method SHELXL-97
_cell_angle_alpha 90.00
_cell_angle_beta 91.863(9)
_cell_angle_gamma 90.00
_cell_formula_units_Z 2
_cell_length_a 8.5973(10)
_cell_length_b 7.2630(10)
_cell_length_c 13.3032(16)
_cell_measurement_reflns_used 4939
_cell_measurement_temperature 100(2)
_cell_measurement_theta_max 65.16
_cell_measurement_theta_min 6.95
_cell_volume 830.24(18)
_computing_cell_refinement 'SAINT (Bruker, 2010)'
_computing_data_collection 'APEX2 (Bruker, 2010)'
_computing_data_reduction 'SAINT (Bruker, 2010)'
_computing_molecular_graphics 'Bruker SHELXTL'
_computing_publication_material 'Bruker SHELXTL'
_computing_structure_refinement 'SHELXL-97 (Sheldrick, 2008)'
_computing_structure_solution 'SHELXS-97 (Sheldrick, 2008)'
_diffrn_ambient_temperature 100(2)
_diffrn_measured_fraction_theta_full 0.988
_diffrn_measured_fraction_theta_max 0.988
_diffrn_measurement_device_type 'Bruker Kappa DUO CCD diffractometer'
_diffrn_measurement_method '\f and \w scans'
_diffrn_radiation_monochromator graphite
_diffrn_radiation_type CuK\a
_diffrn_radiation_wavelength 1.54178
_diffrn_reflns_av_R_equivalents 0.0593
_diffrn_reflns_av_sigmaI/netI 0.0605
_diffrn_reflns_limit_h_max 10
_diffrn_reflns_limit_h_min -10
_diffrn_reflns_limit_k_max 8
_diffrn_reflns_limit_k_min -7
_diffrn_reflns_limit_l_max 15
_diffrn_reflns_limit_l_min -15
_diffrn_reflns_number 9045
_diffrn_reflns_theta_full 65.43
_diffrn_reflns_theta_max 65.43
_diffrn_reflns_theta_min 3.32
_diffrn_source 'microfocus sealed tube'
_diffrn_source_type 'Incoatec I\uS'
_exptl_absorpt_coefficient_mu 0.562
_exptl_absorpt_correction_T_max 0.9779
_exptl_absorpt_correction_T_min 0.9204
_exptl_absorpt_correction_type multi-scan
_exptl_absorpt_process_details
;
Sheldrick, G.M. (2008). SADABS v2008/1. Bruker AXS Inc. Madison, WI USA.
;
_exptl_crystal_colour colorless
_exptl_crystal_density_diffrn 1.146
_exptl_crystal_density_method none
_exptl_crystal_description needle
_exptl_crystal_F_000 312
_exptl_crystal_size_max 0.15
_exptl_crystal_size_mid 0.05
_exptl_crystal_size_min 0.04
_refine_diff_density_max 0.199
_refine_diff_density_min -0.163
_refine_diff_density_rms 0.045
_refine_ls_extinction_coef 0.0102(17)
_refine_ls_extinction_expression Fc^*^=kFc[1+0.001xFc^2^\l^3^/sin(2\q)]^-1/4^
_refine_ls_extinction_method SHELXL
_refine_ls_goodness_of_fit_ref 1.080
_refine_ls_hydrogen_treatment mixed
_refine_ls_matrix_type full
_refine_ls_number_parameters 208
_refine_ls_number_reflns 2711
_refine_ls_number_restraints 6
_refine_ls_restrained_S_all 1.081
_refine_ls_R_factor_all 0.0561
_refine_ls_R_factor_gt 0.0473
_refine_ls_shift/su_max 0.000
_refine_ls_shift/su_mean 0.000
_refine_ls_structure_factor_coef Fsqd
_refine_ls_weighting_details 'calc w=1/[\s^2^(Fo^2^)+(0.0465P)^2^+0.2406P] where P=(Fo^2^+2Fc^2^)/3'
_refine_ls_weighting_scheme calc
_refine_ls_wR_factor_gt 0.1116
_refine_ls_wR_factor_ref 0.1159
_reflns_number_gt 2372
_reflns_number_total 2711
_reflns_threshold_expression >2sigma(I)
_cod_data_source_file ja400506j_si_004.cif
_cod_data_source_block C19H26O2
_cod_original_sg_symbol_H-M 'P 21'
_cod_database_code 4119383

loop_
_symmetry_equiv_pos_as_xyz
'x, y, z'
'-x, y+1/2, -z'

loop_
_atom_site_label
_atom_site_type_symbol
_atom_site_fract_x
_atom_site_fract_y
_atom_site_fract_z
_atom_site_U_iso_or_equiv
_atom_site_adp_type
_atom_site_occupancy
_atom_site_symmetry_multiplicity
_atom_site_calc_flag
_atom_site_refinement_flags
O1 O 0.86330(18) 0.2367(3) 0.91305(13) 0.0291(4) Uani 1 1 d D
H1O H 0.920(3) 0.290(4) 0.9573(19) 0.044 Uiso 1 1 d D
O2 O 0.94493(19) 0.8730(3) 0.93722(14) 0.0322(5) Uani 1 1 d D
H2O H 0.920(4) 0.991(3) 0.925(2) 0.048 Uiso 1 1 d D
C1 C 0.7340(3) 0.3568(4) 0.88933(18) 0.0266(6) Uani 1 1 d D
H1 H 0.646(3) 0.269(3) 0.8768(19) 0.032 Uiso 1 1 d D
C2 C 0.7023(2) 0.4739(4) 0.98072(19) 0.0267(6) Uani 1 1 d .
C3 C 0.6308(3) 0.3892(4) 1.06252(18) 0.0300(6) Uani 1 1 d .
H3 H 0.5941 0.2661 1.0567 0.036 Uiso 1 1 calc R
C4 C 0.6139(3) 0.4853(4) 1.1512(2) 0.0350(7) Uani 1 1 d .
H4 H 0.5655 0.4279 1.2062 0.042 Uiso 1 1 calc R
C5 C 0.6666(3) 0.6629(4) 1.1603(2) 0.0330(7) Uani 1 1 d .
H5 H 0.6576 0.7268 1.2222 0.040 Uiso 1 1 calc R
C6 C 0.7331(3) 0.7492(4) 1.0793(2) 0.0328(6) Uani 1 1 d .
H6 H 0.7665 0.8736 1.0853 0.039 Uiso 1 1 calc R
C7 C 0.7515(2) 0.6546(4) 0.98901(19) 0.0269(6) Uani 1 1 d .
C8 C 0.8234(3) 0.7521(4) 0.90112(19) 0.0283(6) Uani 1 1 d D
H8 H 0.744(3) 0.837(4) 0.8656(18) 0.034 Uiso 1 1 d D
C9 C 0.8879(3) 0.6189(4) 0.82423(19) 0.0279(6) Uani 1 1 d D
H9 H 0.976(3) 0.548(4) 0.8585(18) 0.033 Uiso 1 1 d D
C10 C 0.7633(2) 0.4717(4) 0.79500(19) 0.0273(6) Uani 1 1 d .
C11 C 0.9494(3) 0.7204(4) 0.7356(2) 0.0360(6) Uani 1 1 d .
H11 H 0.8763 0.7818 0.6923 0.043 Uiso 1 1 calc R
C12 C 1.0970(4) 0.7305(6) 0.7135(2) 0.0517(8) Uani 1 1 d .
H12A H 1.1735 0.6708 0.7550 0.062 Uiso 1 1 calc R
H12B H 1.1272 0.7974 0.6559 0.062 Uiso 1 1 calc R
C13 C 0.8229(3) 0.3484(4) 0.70988(19) 0.0303(6) Uani 1 1 d .
H13A H 0.8281 0.4236 0.6480 0.036 Uiso 1 1 calc R
H13B H 0.9303 0.3089 0.7284 0.036 Uiso 1 1 calc R
C14 C 0.7261(3) 0.1776(4) 0.6860(2) 0.0323(6) Uani 1 1 d .
H14A H 0.7325 0.0927 0.7442 0.039 Uiso 1 1 calc R
H14B H 0.6158 0.2139 0.6754 0.039 Uiso 1 1 calc R
C15 C 0.7795(3) 0.0781(4) 0.5938(2) 0.0329(6) Uani 1 1 d .
H15A H 0.8855 0.0942 0.5779 0.039 Uiso 1 1 calc R
C16 C 0.6952(3) -0.0297(4) 0.5321(2) 0.0344(6) Uani 1 1 d .
C17 C 0.5239(3) -0.0664(5) 0.5420(2) 0.0396(7) Uani 1 1 d .
H17A H 0.5080 -0.1965 0.5583 0.059 Uiso 1 1 calc R
H17B H 0.4687 -0.0371 0.4784 0.059 Uiso 1 1 calc R
H17C H 0.4835 0.0106 0.5958 0.059 Uiso 1 1 calc R
C18 C 0.7679(4) -0.1300(5) 0.4464(2) 0.0494(8) Uani 1 1 d .
H18A H 0.8799 -0.1042 0.4470 0.074 Uiso 1 1 calc R
H18B H 0.7200 -0.0884 0.3826 0.074 Uiso 1 1 calc R
H18C H 0.7514 -0.2627 0.4539 0.074 Uiso 1 1 calc R
C19 C 0.6090(3) 0.5621(4) 0.7597(2) 0.0318(6) Uani 1 1 d .
H19A H 0.5330 0.4662 0.7415 0.048 Uiso 1 1 calc R
H19B H 0.6269 0.6399 0.7010 0.048 Uiso 1 1 calc R
H19C H 0.5690 0.6377 0.8141 0.048 Uiso 1 1 calc R

loop_
_atom_site_aniso_label
_atom_site_aniso_U_11
_atom_site_aniso_U_22
_atom_site_aniso_U_33
_atom_site_aniso_U_23
_atom_site_aniso_U_13
_atom_site_aniso_U_12
O1 0.0224(8) 0.0259(11) 0.0387(10) -0.0039(9) -0.0027(7) 0.0020(8)
O2 0.0266(9) 0.0226(11) 0.0471(11) 0.0012(9) -0.0060(7) -0.0033(8)
C1 0.0190(11) 0.0230(15) 0.0376(14) -0.0033(12) -0.0012(9) -0.0002(10)
C2 0.0138(10) 0.0270(16) 0.0391(14) -0.0003(11) -0.0022(9) 0.0035(10)
C3 0.0195(11) 0.0299(17) 0.0405(15) -0.0009(12) 0.0021(10) -0.0014(10)
C4 0.0210(12) 0.0440(19) 0.0404(15) 0.0010(13) 0.0047(10) 0.0025(13)
C5 0.0220(12) 0.0383(18) 0.0386(15) -0.0075(12) 0.0015(10) 0.0039(12)
C6 0.0192(11) 0.0304(16) 0.0485(16) -0.0086(13) -0.0032(10) 0.0003(11)
C7 0.0151(10) 0.0286(17) 0.0368(14) -0.0008(11) -0.0028(9) 0.0037(11)
C8 0.0188(11) 0.0210(15) 0.0445(15) -0.0012(12) -0.0063(10) -0.0007(11)
C9 0.0200(11) 0.0249(16) 0.0389(14) 0.0032(11) 0.0009(10) -0.0003(10)
C10 0.0183(11) 0.0280(16) 0.0356(13) 0.0019(11) 0.0005(9) -0.0011(11)
C11 0.0400(15) 0.0264(16) 0.0417(15) 0.0005(13) 0.0028(11) -0.0068(13)
C12 0.0490(17) 0.057(2) 0.0492(17) 0.0010(17) 0.0095(13) -0.0195(17)
C13 0.0244(12) 0.0305(16) 0.0361(14) -0.0012(12) 0.0025(10) -0.0006(11)
C14 0.0277(12) 0.0310(17) 0.0386(15) -0.0047(12) 0.0045(10) -0.0015(11)
C15 0.0278(13) 0.0317(16) 0.0394(14) -0.0021(13) 0.0061(11) -0.0003(11)
C16 0.0374(13) 0.0285(17) 0.0375(15) 0.0005(12) 0.0017(11) 0.0028(13)
C17 0.0389(14) 0.0388(18) 0.0408(15) 0.0003(13) -0.0053(12) -0.0018(13)
C18 0.0514(18) 0.051(2) 0.0466(17) -0.0176(16) 0.0083(14) -0.0054(16)
C19 0.0256(13) 0.0321(16) 0.0373(14) -0.0027(12) -0.0031(10) 0.0002(11)

loop_
_atom_type_symbol
_atom_type_description
_atom_type_scat_dispersion_real
_atom_type_scat_dispersion_imag
_atom_type_scat_source
C C 0.0181 0.0091 'International Tables Vol C Tables 4.2.6.8 and 6.1.1.4'
H H 0.0000 0.0000 'International Tables Vol C Tables 4.2.6.8 and 6.1.1.4'
O O 0.0492 0.0322 'International Tables Vol C Tables 4.2.6.8 and 6.1.1.4'

loop_
_geom_angle_atom_site_label_1
_geom_angle_atom_site_label_2
_geom_angle_atom_site_label_3
_geom_angle
C1 O1 H1O 107(2)
C8 O2 H2O 111(2)
O1 C1 C2 108.76(18)
O1 C1 C10 111.26(19)
C2 C1 C10 112.9(2)
O1 C1 H1 103.0(16)
C2 C1 H1 109.7(15)
C10 C1 H1 110.8(15)
C7 C2 C3 119.5(2)
C7 C2 C1 122.3(2)
C3 C2 C1 118.0(2)
C4 C3 C2 120.0(3)
C4 C3 H3 120.0
C2 C3 H3 120.0
C5 C4 C3 120.4(3)
C5 C4 H4 119.8
C3 C4 H4 119.8
C4 C5 C6 120.0(3)
C4 C5 H5 120.0
C6 C5 H5 120.0
C5 C6 C7 120.5(3)
C5 C6 H6 119.8
C7 C6 H6 119.8
C2 C7 C6 119.5(2)
C2 C7 C8 120.9(2)
C6 C7 C8 119.6(2)
O2 C8 C7 109.78(19)
O2 C8 C9 109.61(19)
C7 C8 C9 112.8(2)
O2 C8 H8 104.6(17)
C7 C8 H8 110.7(15)
C9 C8 H8 109.0(15)
C11 C9 C8 111.1(2)
C11 C9 C10 113.5(2)
C8 C9 C10 109.96(19)
C11 C9 H9 109.1(16)
C8 C9 H9 107.7(16)
C10 C9 H9 105.1(18)
C1 C10 C19 108.59(19)
C1 C10 C13 110.6(2)
C19 C10 C13 109.1(2)
C1 C10 C9 107.4(2)
C19 C10 C9 111.3(2)
C13 C10 C9 109.85(19)
C12 C11 C9 124.8(3)
C12 C11 H11 117.6
C9 C11 H11 117.6
C11 C12 H12A 120.0
C11 C12 H12B 120.0
H12A C12 H12B 120.0
C14 C13 C10 115.69(19)
C14 C13 H13A 108.4
C10 C13 H13A 108.4
C14 C13 H13B 108.4
C10 C13 H13B 108.4
H13A C13 H13B 107.4
C15 C14 C13 112.4(2)
C15 C14 H14A 109.1
C13 C14 H14A 109.1
C15 C14 H14B 109.1
C13 C14 H14B 109.1
H14A C14 H14B 107.8
C16 C15 C14 127.5(2)
C16 C15 H15A 116.2
C14 C15 H15A 116.2
C15 C16 C18 121.3(2)
C15 C16 C17 124.3(2)
C18 C16 C17 114.3(2)
C16 C17 H17A 109.5
C16 C17 H17B 109.5
H17A C17 H17B 109.5
C16 C17 H17C 109.5
H17A C17 H17C 109.5
H17B C17 H17C 109.5
C16 C18 H18A 109.5
C16 C18 H18B 109.5
H18A C18 H18B 109.5
C16 C18 H18C 109.5
H18A C18 H18C 109.5
H18B C18 H18C 109.5
C10 C19 H19A 109.5
C10 C19 H19B 109.5
H19A C19 H19B 109.5
C10 C19 H19C 109.5
H19A C19 H19C 109.5
H19B C19 H19C 109.5

loop_
_geom_bond_atom_site_label_1
_geom_bond_atom_site_label_2
_geom_bond_distance
O1 C1 1.440(3)
O1 H1O 0.845(18)
O2 C8 1.435(3)
O2 H2O 0.897(18)
C1 C2 1.515(4)
C1 C10 1.535(4)
C1 H1 1.002(17)
C2 C7 1.382(4)
C2 C3 1.409(4)
C3 C4 1.383(4)
C3 H3 0.9500
C4 C5 1.371(4)
C4 H4 0.9500
C5 C6 1.386(4)
C5 H5 0.9500
C6 C7 1.398(4)
C6 H6 0.9500
C7 C8 1.516(4)
C8 C9 1.526(4)
C8 H8 1.028(17)
C9 C11 1.502(4)
C9 C10 1.554(3)
C9 H9 1.011(17)
C10 C19 1.539(3)
C10 C13 1.544(4)
C11 C12 1.313(4)
C11 H11 0.9500
C12 H12A 0.9500
C12 H12B 0.9500
C13 C14 1.522(4)
C13 H13A 0.9900
C13 H13B 0.9900
C14 C15 1.508(4)
C14 H14A 0.9900
C14 H14B 0.9900
C15 C16 1.332(4)
C15 H15A 0.9500
C16 C18 1.506(4)
C16 C17 1.506(4)
C17 H17A 0.9800
C17 H17B 0.9800
C17 H17C 0.9800
C18 H18A 0.9800
C18 H18B 0.9800
C18 H18C 0.9800
C19 H19A 0.9800
C19 H19B 0.9800
C19 H19C 0.9800

loop_
_geom_hbond_atom_site_label_D
_geom_hbond_atom_site_label_H
_geom_hbond_atom_site_label_A
_geom_hbond_distance_DH
_geom_hbond_distance_HA
_geom_hbond_distance_DA
_geom_hbond_angle_DHA
_geom_hbond_site_symmetry_A
O1 H1O O2 0.845(18) 1.892(18) 2.730(2) 171(3) 2_747
O2 H2O O1 0.897(18) 1.855(19) 2.749(3) 175(3) 1_565

loop_
_geom_torsion_atom_site_label_1
_geom_torsion_atom_site_label_2
_geom_torsion_atom_site_label_3
_geom_torsion_atom_site_label_4
_geom_torsion
O1 C1 C2 C7 101.1(3)
C10 C1 C2 C7 -22.9(3)
O1 C1 C2 C3 -74.0(3)
C10 C1 C2 C3 162.04(19)
C7 C2 C3 C4 -1.7(3)
C1 C2 C3 C4 173.5(2)
C2 C3 C4 C5 -0.1(3)
C3 C4 C5 C6 1.9(4)
C4 C5 C6 C7 -2.0(4)
C3 C2 C7 C6 1.7(3)
C1 C2 C7 C6 -173.3(2)
C3 C2 C7 C8 -177.7(2)
C1 C2 C7 C8 7.3(3)
C5 C6 C7 C2 0.2(3)
C5 C6 C7 C8 179.5(2)
C2 C7 C8 O2 -143.7(2)
C6 C7 C8 O2 36.9(3)
C2 C7 C8 C9 -21.2(3)
C6 C7 C8 C9 159.46(19)
O2 C8 C9 C11 -60.7(3)
C7 C8 C9 C11 176.65(19)
O2 C8 C9 C10 172.7(2)
C7 C8 C9 C10 50.1(3)
O1 C1 C10 C19 167.0(2)
C2 C1 C10 C19 -70.3(3)
O1 C1 C10 C13 47.4(3)
C2 C1 C10 C13 170.03(18)
O1 C1 C10 C9 -72.5(2)
C2 C1 C10 C9 50.2(2)
C11 C9 C10 C1 169.8(2)
C8 C9 C10 C1 -65.0(2)
C11 C9 C10 C19 -71.4(3)
C8 C9 C10 C19 53.7(3)
C11 C9 C10 C13 49.5(3)
C8 C9 C10 C13 174.6(2)
C8 C9 C11 C12 111.8(3)
C10 C9 C11 C12 -123.7(3)
C1 C10 C13 C14 51.3(3)
C19 C10 C13 C14 -68.1(3)
C9 C10 C13 C14 169.7(2)
C10 C13 C14 C15 172.6(2)
C13 C14 C15 C16 -154.0(3)
C14 C15 C16 C18 -175.9(3)
C14 C15 C16 C17 2.5(5)
